data_7245522
loop_
_publ_author_name
'Wang, Jiao-Mei'
'Zhao, Yu'
'Yao, Chang-Sheng'
'Zhang, Kai'

_publ_section_title
;
 Stereoselective synthesis of C3-tetrasubstituted oxindoles via copper
 catalyzed asymmetric propargylation
;
_journal_issue 41
_journal_name_full 'RSC Advances'
_journal_page_first 26727
_journal_page_last 26732
_journal_paper_doi 10.1039/D2RA04603B
_journal_volume 12
_journal_year 2022
_chemical_absolute_configuration rm
_chemical_formula_moiety 'C21 H18 Br N O3'
_chemical_formula_sum 'C21 H18 Br N O3'
_chemical_formula_weight 412.27
_chemical_name_systematic zk-2
_space_group_crystal_system orthorhombic
_space_group_IT_number 19
_space_group_name_Hall 'P 2ac 2ab'
_space_group_name_H-M_alt 'P 21 21 21'
_atom_sites_solution_hydrogens geom
_atom_sites_solution_primary dual
_audit_creation_date 2022-06-25
_audit_creation_method
;
Olex2 1.5
(compiled 2022.04.07 svn.rca3783a0 for OlexSys, GUI svn.r6498)
;
_audit_update_record
;
2022-06-26 deposited with the CCDC.	2022-09-12 downloaded from the CCDC.
;
_cell_angle_alpha 90
_cell_angle_beta 90
_cell_angle_gamma 90
_cell_formula_units_Z 4
_cell_length_a 8.888(3)
_cell_length_b 13.957(4)
_cell_length_c 15.546(4)
_cell_measurement_reflns_used 3718
_cell_measurement_temperature 296.15
_cell_measurement_theta_max 21.727
_cell_measurement_theta_min 2.620
_cell_volume 1928.5(10)
_computing_cell_refinement 'SAINT v8.34A (Bruker, 2013)'
_computing_data_reduction 'SAINT v8.34A (Bruker, 2013)'
_computing_molecular_graphics 'Olex2 1.5 (Dolomanov et al., 2009)'
_computing_publication_material 'Olex2 1.5 (Dolomanov et al., 2009)'
_computing_structure_refinement 'SHELXL 2018/3 (Sheldrick, 2015)'
_computing_structure_solution 'SHELXT 2018/2 (Sheldrick, 2018)'
_diffrn_ambient_temperature 296.15
_diffrn_measured_fraction_theta_full 1.000
_diffrn_measured_fraction_theta_max 0.998
_diffrn_measurement_device_type 'CCD area detector'
_diffrn_radiation_type MoK\a
_diffrn_radiation_wavelength 0.71073
_diffrn_reflns_av_R_equivalents 0.0271
_diffrn_reflns_av_unetI/netI 0.0609
_diffrn_reflns_Laue_measured_fraction_full 1.000
_diffrn_reflns_Laue_measured_fraction_max 0.998
_diffrn_reflns_limit_h_max 10
_diffrn_reflns_limit_h_min -10
_diffrn_reflns_limit_k_max 17
_diffrn_reflns_limit_k_min -17
_diffrn_reflns_limit_l_max 19
_diffrn_reflns_limit_l_min -11
_diffrn_reflns_number 10699
_diffrn_reflns_point_group_measured_fraction_full 0.996
_diffrn_reflns_point_group_measured_fraction_max 0.994
_diffrn_reflns_theta_full 25.242
_diffrn_reflns_theta_max 26.150
_diffrn_reflns_theta_min 2.620
_diffrn_source_current 30.0
_diffrn_source_power 1.5
_diffrn_source_voltage 50.0
_exptl_absorpt_coefficient_mu 2.151
_exptl_absorpt_correction_T_max 0.7453
_exptl_absorpt_correction_T_min 0.4700
_exptl_absorpt_correction_type multi-scan
_exptl_absorpt_process_details
;
SADABS-2014/3 (Bruker,2014/3) was used for absorption correction.
wR2(int) was 0.1221 before and 0.0648 after correction.
The Ratio of minimum to maximum transmission is 0.6306.
The \l/2 correction factor is 0.00150.
;
_exptl_crystal_colour 'clear light colourless'
_exptl_crystal_colour_lustre clear
_exptl_crystal_colour_modifier light
_exptl_crystal_colour_primary colourless
_exptl_crystal_density_diffrn 1.420
_exptl_crystal_description block
_exptl_crystal_F_000 840
_exptl_crystal_size_max 0.2
_exptl_crystal_size_mid 0.2
_exptl_crystal_size_min 0.2
_refine_diff_density_max 0.304
_refine_diff_density_min -0.350
_refine_diff_density_rms 0.044
_refine_ls_abs_structure_details
;
 Flack x determined using 1043 quotients [(I+)-(I-)]/[(I+)+(I-)]
 (Parsons, Flack and Wagner, Acta Cryst. B69 (2013) 249-259).
;
_refine_ls_abs_structure_Flack 0.004(6)
_refine_ls_extinction_method none
_refine_ls_goodness_of_fit_ref 1.009
_refine_ls_hydrogen_treatment constr
_refine_ls_matrix_type full
_refine_ls_number_parameters 237
_refine_ls_number_reflns 3826
_refine_ls_number_restraints 3
_refine_ls_restrained_S_all 1.043
_refine_ls_R_factor_all 0.0545
_refine_ls_R_factor_gt 0.0371
_refine_ls_shift/su_max 0.000
_refine_ls_shift/su_mean 0.000
_refine_ls_structure_factor_coef Fsqd
_refine_ls_weighting_details 'w=1/[\s^2^(Fo^2^)+(0.0314P)^2^+0.1859P] where P=(Fo^2^+2Fc^2^)/3'
_refine_ls_weighting_scheme calc
_refine_ls_wR_factor_gt 0.0882
_refine_ls_wR_factor_ref 0.0948
_reflns_Friedel_coverage 0.741
_reflns_Friedel_fraction_full 0.991
_reflns_Friedel_fraction_max 0.988
_reflns_number_gt 2991
_reflns_number_total 3826
_reflns_threshold_expression 'I > 2\s(I)'
_cod_data_source_file d2ra04603b2.cif
_cod_data_source_block ycs20220325chen2_0m
_cod_original_cell_volume 1928.3(9)
_cod_database_code 7245522
_shelx_shelxl_version_number 2018/3
_shelx_space_group_comment
;
The symmetry employed for this shelxl refinement is uniquely defined
by the following loop, which should always be used as a source of
symmetry information in preference to the above space-group names.
They are only intended as comments.
;
_shelx_estimated_absorpt_t_max 0.673
_shelx_estimated_absorpt_t_min 0.673
_olex2_refinement_description
;
1. Fixed Uiso
 At 1.2 times of:
  All C(H) groups, All C(H,H) groups
 At 1.5 times of:
  All C(H,H,H) groups
2. Restrained distances
 C2-C1
 1.54 with sigma of 0.02
 C1-C2
 1.54 with sigma of 0.02
3. Rigid bond restraints
 C1, C2
 with sigma for 1-2 distances of 0.01 and sigma for 1-3 distances of 0.02
4.a Ternary CH refined with riding coordinates:
 C5(H5)
4.b Secondary CH2 refined with riding coordinates:
 C2(H2A,H2B)
4.c Aromatic/amide H refined with riding coordinates:
 C17(H17), C18(H18), C12(H12), C13(H13), C21(H21), C20(H20), C15(H15), C14(H14)
4.d Idealised Me refined as rotating group:
 C9(H9A,H9B,H9C), C1(H1A,H1B,H1C)
4.e :
 C7(H7)
;
_olex2_submission_special_instructions 'No special instructions were received'

loop_
_space_group_symop_operation_xyz
'x, y, z'
'-x+1/2, -y, z+1/2'
'-x, y+1/2, -z+1/2'
'x+1/2, -y+1/2, -z'

loop_
_atom_site_label
_atom_site_type_symbol
_atom_site_fract_x
_atom_site_fract_y
_atom_site_fract_z
_atom_site_U_iso_or_equiv
_atom_site_adp_type
_atom_site_occupancy
_atom_site_site_symmetry_order
_atom_site_calc_flag
_atom_site_refinement_flags_posn
_atom_site_refinement_flags_adp
_atom_site_refinement_flags_occupancy
_atom_site_disorder_assembly
_atom_site_disorder_group
Br1 Br 0.37520(7) 0.27141(4) 0.48814(4) 0.0896(3) Uani 1 1 d . . . . .
O1 O 0.8780(4) 0.6006(2) 0.24529(18) 0.0604(8) Uani 1 1 d . . . . .
O2 O 0.7410(4) 0.8504(2) 0.3763(2) 0.0688(9) Uani 1 1 d . . . . .
N1 N 0.6336(4) 0.5979(2) 0.20044(19) 0.0465(8) Uani 1 1 d . . . . .
C5 C 0.7061(4) 0.6527(3) 0.4148(2) 0.0413(9) Uani 1 1 d . . . . .
H5 H 0.661396 0.699410 0.454311 0.050 Uiso 1 1 calc R U . . .
O3 O 0.8072(5) 0.8121(2) 0.2429(2) 0.0975(15) Uani 1 1 d . . . . .
C4 C 0.6822(4) 0.6933(3) 0.3222(2) 0.0387(8) Uani 1 1 d . . . . .
C8 C 0.7481(5) 0.6261(3) 0.2525(2) 0.0410(9) Uani 1 1 d . . . . .
C16 C 0.6246(4) 0.5582(3) 0.4304(2) 0.0401(8) Uani 1 1 d . . . . .
C6 C 0.8670(5) 0.6461(3) 0.4378(2) 0.0469(9) Uani 1 1 d . . . . .
C3 C 0.7477(5) 0.7944(3) 0.3179(3) 0.0492(10) Uani 1 1 d . . . . .
C10 C 0.4961(5) 0.6385(3) 0.2257(3) 0.0460(10) Uani 1 1 d . . . . .
C17 C 0.6694(5) 0.4736(3) 0.3923(3) 0.0505(10) Uani 1 1 d . . . . .
H17 H 0.750641 0.474204 0.354536 0.061 Uiso 1 1 calc R U . . .
C18 C 0.5968(5) 0.3882(3) 0.4087(3) 0.0555(11) Uani 1 1 d . . . . .
H18 H 0.627922 0.331691 0.382454 0.067 Uiso 1 1 calc R U . . .
C19 C 0.4774(5) 0.3887(3) 0.4646(3) 0.0555(11) Uani 1 1 d . . . . .
C11 C 0.5181(4) 0.6971(3) 0.2975(2) 0.0395(9) Uani 1 1 d . . . . .
C7 C 0.9924(6) 0.6389(4) 0.4593(3) 0.0624(12) Uani 1 1 d . . . . .
H7 H 1.092306 0.633197 0.476389 0.075 Uiso 1 1 calc R U . . .
C12 C 0.3983(5) 0.7450(3) 0.3340(3) 0.0595(12) Uani 1 1 d . . . . .
H12 H 0.411952 0.784822 0.381301 0.071 Uiso 1 1 calc R U . . .
C13 C 0.2557(6) 0.7318(5) 0.2978(4) 0.0751(16) Uani 1 1 d . . . . .
H13 H 0.172784 0.762598 0.321617 0.090 Uiso 1 1 calc R U . . .
C21 C 0.5043(5) 0.5565(3) 0.4864(3) 0.0555(10) Uani 1 1 d . . . . .
H21 H 0.472628 0.612966 0.512416 0.067 Uiso 1 1 calc R U . . .
C20 C 0.4297(5) 0.4710(3) 0.5043(3) 0.0658(12) Uani 1 1 d . . . . .
H20 H 0.349090 0.469812 0.542389 0.079 Uiso 1 1 calc R U . . .
C15 C 0.3571(6) 0.6278(4) 0.1897(3) 0.0675(13) Uani 1 1 d . . . . .
H15 H 0.343606 0.590327 0.140811 0.081 Uiso 1 1 calc R U . . .
C14 C 0.2374(6) 0.6741(5) 0.2278(4) 0.0802(17) Uani 1 1 d . . . . .
H14 H 0.141451 0.665817 0.205085 0.096 Uiso 1 1 calc R U . . .
C9 C 0.6536(7) 0.5305(3) 0.1301(3) 0.0782(14) Uani 1 1 d . . . . .
H9A H 0.758903 0.517538 0.122573 0.117 Uiso 1 1 calc R U . . .
H9B H 0.613615 0.557583 0.078105 0.117 Uiso 1 1 calc R U . . .
H9C H 0.601694 0.471993 0.143052 0.117 Uiso 1 1 calc R U . . .
C2 C 0.8579(12) 0.9107(4) 0.2274(5) 0.150(4) Uani 1 1 d D U . . .
H2A H 0.774132 0.954413 0.235151 0.180 Uiso 1 1 calc R U . . .
H2B H 0.935141 0.927404 0.268885 0.180 Uiso 1 1 calc R U . . .
C1 C 0.9126(12) 0.9202(7) 0.1483(5) 0.187(5) Uani 1 1 d D U . . .
H1A H 0.863520 0.875411 0.110667 0.281 Uiso 1 1 calc R U . . .
H1B H 1.018772 0.907649 0.148791 0.281 Uiso 1 1 calc R U . . .
H1C H 0.894848 0.984215 0.128182 0.281 Uiso 1 1 calc R U . . .

loop_
_atom_site_aniso_label
_atom_site_aniso_U_11
_atom_site_aniso_U_22
_atom_site_aniso_U_33
_atom_site_aniso_U_23
_atom_site_aniso_U_13
_atom_site_aniso_U_12
Br1 0.1071(5) 0.0600(3) 0.1017(4) 0.0102(3) 0.0288(3) -0.0255(3)
O1 0.0465(17) 0.074(2) 0.0607(18) -0.0046(15) 0.0100(15) 0.0083(16)
O2 0.094(2) 0.0499(17) 0.0624(19) -0.0215(16) 0.0087(17) -0.0214(17)
N1 0.0543(19) 0.0443(17) 0.0408(17) -0.0083(14) 0.0007(17) -0.0048(16)
C5 0.045(2) 0.041(2) 0.037(2) -0.0038(16) 0.0018(16) 0.0014(16)
O3 0.175(4) 0.0534(19) 0.064(2) -0.0088(16) 0.044(2) -0.049(2)
C4 0.040(2) 0.0391(19) 0.037(2) -0.0021(16) 0.0003(15) -0.0055(16)
C8 0.045(2) 0.040(2) 0.037(2) 0.0009(16) 0.0072(17) -0.0022(17)
C16 0.040(2) 0.0437(19) 0.0361(19) 0.0016(15) 0.0008(17) 0.0003(17)
C6 0.056(3) 0.047(2) 0.038(2) -0.0031(16) -0.0072(19) -0.008(2)
C3 0.049(2) 0.049(3) 0.049(2) 0.000(2) -0.0009(19) -0.0088(19)
C10 0.052(2) 0.042(2) 0.044(2) 0.0052(18) -0.0086(18) -0.0094(19)
C17 0.049(2) 0.048(2) 0.054(2) 0.0000(19) 0.0141(19) 0.0031(19)
C18 0.066(3) 0.041(2) 0.060(3) -0.0012(19) 0.014(2) 0.002(2)
C19 0.061(3) 0.048(2) 0.057(3) 0.0081(19) 0.005(2) -0.0117(19)
C11 0.041(2) 0.0367(19) 0.041(2) 0.0064(16) 0.0015(17) -0.0030(15)
C7 0.055(3) 0.066(3) 0.066(3) -0.009(2) -0.017(2) -0.006(2)
C12 0.061(3) 0.065(3) 0.053(2) 0.0072(19) 0.007(2) 0.012(2)
C13 0.043(3) 0.100(4) 0.082(4) 0.033(4) 0.009(2) 0.015(3)
C21 0.059(3) 0.050(2) 0.057(3) -0.003(2) 0.018(2) 0.0001(18)
C20 0.064(3) 0.066(3) 0.068(3) 0.005(2) 0.033(2) -0.004(2)
C15 0.059(3) 0.075(3) 0.068(3) 0.000(2) -0.019(3) -0.018(3)
C14 0.051(3) 0.099(4) 0.091(4) 0.028(4) -0.022(3) -0.021(3)
C9 0.105(4) 0.065(3) 0.065(3) -0.027(2) -0.004(3) 0.003(3)
C2 0.271(11) 0.062(4) 0.116(5) -0.018(4) 0.084(7) -0.078(6)
C1 0.262(12) 0.173(9) 0.126(6) 0.057(6) -0.021(7) -0.147(9)

loop_
_atom_type_symbol
_atom_type_description
_atom_type_scat_dispersion_real
_atom_type_scat_dispersion_imag
_atom_type_scat_source
C C 0.0033 0.0016 'International Tables Vol C Tables 4.2.6.8 and 6.1.1.4'
H H 0.0000 0.0000 'International Tables Vol C Tables 4.2.6.8 and 6.1.1.4'
Br Br -0.2901 2.4595 'International Tables Vol C Tables 4.2.6.8 and 6.1.1.4'
N N 0.0061 0.0033 'International Tables Vol C Tables 4.2.6.8 and 6.1.1.4'
O O 0.0106 0.0060 'International Tables Vol C Tables 4.2.6.8 and 6.1.1.4'

loop_
_geom_angle_atom_site_label_1
_geom_angle_atom_site_label_2
_geom_angle_atom_site_label_3
_geom_angle
_geom_angle_site_symmetry_1
_geom_angle_site_symmetry_3
_geom_angle_publ_flag
C8 N1 C10 111.6(3) . . ?
C8 N1 C9 122.9(4) . . ?
C10 N1 C9 125.4(4) . . ?
C4 C5 H5 106.4 . . ?
C16 C5 H5 106.4 . . ?
C16 C5 C4 113.3(3) . . ?
C6 C5 H5 106.4 . . ?
C6 C5 C4 112.2(3) . . ?
C6 C5 C16 111.5(3) . . ?
C3 O3 C2 116.6(4) . . ?
C8 C4 C5 112.0(3) . . ?
C3 C4 C5 108.8(3) . . ?
C3 C4 C8 112.6(3) . . ?
C11 C4 C5 112.2(3) . . ?
C11 C4 C8 102.1(3) . . ?
C11 C4 C3 109.0(3) . . ?
O1 C8 N1 125.0(4) . . ?
O1 C8 C4 127.0(4) . . ?
N1 C8 C4 108.0(3) . . ?
C17 C16 C5 122.3(3) . . ?
C21 C16 C5 118.9(3) . . ?
C21 C16 C17 118.7(4) . . ?
C7 C6 C5 177.1(4) . . ?
O2 C3 O3 125.1(4) . . ?
O2 C3 C4 123.4(4) . . ?
O3 C3 C4 111.6(4) . . ?
C11 C10 N1 109.8(3) . . ?
C15 C10 N1 128.9(4) . . ?
C15 C10 C11 121.3(4) . . ?
C16 C17 H17 119.2 . . ?
C16 C17 C18 121.6(4) . . ?
C18 C17 H17 119.2 . . ?
C17 C18 H18 120.8 . . ?
C19 C18 C17 118.4(4) . . ?
C19 C18 H18 120.8 . . ?
C18 C19 Br1 119.0(3) . . ?
C20 C19 Br1 119.1(3) . . ?
C20 C19 C18 121.9(4) . . ?
C10 C11 C4 108.5(3) . . ?
C12 C11 C4 131.2(4) . . ?
C12 C11 C10 120.3(4) . . ?
C6 C7 H7 180.0 . . ?
C11 C12 H12 121.0 . . ?
C11 C12 C13 118.0(5) . . ?
C13 C12 H12 121.0 . . ?
C12 C13 H13 119.8 . . ?
C14 C13 C12 120.5(5) . . ?
C14 C13 H13 119.8 . . ?
C16 C21 H21 119.7 . . ?
C16 C21 C20 120.7(4) . . ?
C20 C21 H21 119.7 . . ?
C19 C20 C21 118.7(4) . . ?
C19 C20 H20 120.6 . . ?
C21 C20 H20 120.6 . . ?
C10 C15 H15 121.0 . . ?
C10 C15 C14 118.0(5) . . ?
C14 C15 H15 121.0 . . ?
C13 C14 C15 121.9(5) . . ?
C13 C14 H14 119.1 . . ?
C15 C14 H14 119.1 . . ?
N1 C9 H9A 109.5 . . ?
N1 C9 H9B 109.5 . . ?
N1 C9 H9C 109.5 . . ?
H9A C9 H9B 109.5 . . ?
H9A C9 H9C 109.5 . . ?
H9B C9 H9C 109.5 . . ?
O3 C2 H2A 109.5 . . ?
O3 C2 H2B 109.5 . . ?
H2A C2 H2B 108.0 . . ?
C1 C2 O3 110.9(6) . . ?
C1 C2 H2A 109.5 . . ?
C1 C2 H2B 109.5 . . ?
C2 C1 H1A 109.5 . . ?
C2 C1 H1B 109.5 . . ?
C2 C1 H1C 109.5 . . ?
H1A C1 H1B 109.5 . . ?
H1A C1 H1C 109.5 . . ?
H1B C1 H1C 109.5 . . ?

loop_
_geom_bond_atom_site_label_1
_geom_bond_atom_site_label_2
_geom_bond_distance
_geom_bond_site_symmetry_2
_geom_bond_publ_flag
Br1 C19 1.907(4) . ?
O1 C8 1.214(5) . ?
O2 C3 1.199(5) . ?
N1 C8 1.358(5) . ?
N1 C10 1.403(5) . ?
N1 C9 1.454(5) . ?
C5 H5 0.9800 . ?
C5 C4 1.561(5) . ?
C5 C16 1.525(5) . ?
C5 C6 1.477(6) . ?
O3 C3 1.303(5) . ?
O3 C2 1.469(6) . ?
C4 C8 1.548(5) . ?
C4 C3 1.529(6) . ?
C4 C11 1.509(5) . ?
C16 C17 1.380(5) . ?
C16 C21 1.379(5) . ?
C6 C7 1.168(6) . ?
C10 C11 1.397(6) . ?
C10 C15 1.364(6) . ?
C17 H17 0.9300 . ?
C17 C18 1.380(5) . ?
C18 H18 0.9300 . ?
C18 C19 1.372(6) . ?
C19 C20 1.371(6) . ?
C11 C12 1.379(5) . ?
C7 H7 0.9300 . ?
C12 H12 0.9300 . ?
C12 C13 1.399(7) . ?
C13 H13 0.9300 . ?
C13 C14 1.363(9) . ?
C21 H21 0.9300 . ?
C21 C20 1.393(6) . ?
C20 H20 0.9300 . ?
C15 H15 0.9300 . ?
C15 C14 1.379(8) . ?
C14 H14 0.9300 . ?
C9 H9A 0.9600 . ?
C9 H9B 0.9600 . ?
C9 H9C 0.9600 . ?
C2 H2A 0.9700 . ?
C2 H2B 0.9700 . ?
C2 C1 1.329(9) . ?
C1 H1A 0.9600 . ?
C1 H1B 0.9600 . ?
C1 H1C 0.9600 . ?

loop_
_geom_torsion_atom_site_label_1
_geom_torsion_atom_site_label_2
_geom_torsion_atom_site_label_3
_geom_torsion_atom_site_label_4
_geom_torsion
_geom_torsion_site_symmetry_1
_geom_torsion_site_symmetry_2
_geom_torsion_site_symmetry_3
_geom_torsion_site_symmetry_4
_geom_torsion_publ_flag
Br1 C19 C20 C21 -179.6(4) . . . . ?
N1 C10 C11 C4 -1.0(4) . . . . ?
N1 C10 C11 C12 179.9(3) . . . . ?
N1 C10 C15 C14 178.7(4) . . . . ?
C5 C4 C8 O1 -59.4(5) . . . . ?
C5 C4 C8 N1 119.2(3) . . . . ?
C5 C4 C3 O2 -36.8(6) . . . . ?
C5 C4 C3 O3 144.8(4) . . . . ?
C5 C4 C11 C10 -118.9(3) . . . . ?
C5 C4 C11 C12 60.1(5) . . . . ?
C5 C16 C17 C18 178.4(4) . . . . ?
C5 C16 C21 C20 -178.1(4) . . . . ?
C4 C5 C16 C17 70.5(5) . . . . ?
C4 C5 C16 C21 -111.2(4) . . . . ?
C4 C11 C12 C13 -177.9(4) . . . . ?
C8 N1 C10 C11 0.3(4) . . . . ?
C8 N1 C10 C15 179.7(4) . . . . ?
C8 C4 C3 O2 -161.6(4) . . . . ?
C8 C4 C3 O3 20.0(5) . . . . ?
C8 C4 C11 C10 1.2(4) . . . . ?
C8 C4 C11 C12 -179.9(4) . . . . ?
C16 C5 C4 C8 -63.4(4) . . . . ?
C16 C5 C4 C3 171.4(3) . . . . ?
C16 C5 C4 C11 50.7(4) . . . . ?
C16 C17 C18 C19 -0.1(7) . . . . ?
C16 C21 C20 C19 -0.6(7) . . . . ?
C6 C5 C4 C8 64.0(4) . . . . ?
C6 C5 C4 C3 -61.2(4) . . . . ?
C6 C5 C4 C11 178.1(3) . . . . ?
C6 C5 C16 C17 -57.3(5) . . . . ?
C6 C5 C16 C21 121.0(4) . . . . ?
C3 O3 C2 C1 -178.4(8) . . . . ?
C3 C4 C8 O1 63.6(5) . . . . ?
C3 C4 C8 N1 -117.7(3) . . . . ?
C3 C4 C11 C10 120.5(4) . . . . ?
C3 C4 C11 C12 -60.6(5) . . . . ?
C10 N1 C8 O1 179.2(4) . . . . ?
C10 N1 C8 C4 0.5(4) . . . . ?
C10 C11 C12 C13 0.9(6) . . . . ?
C10 C15 C14 C13 2.1(8) . . . . ?
C17 C16 C21 C20 0.2(6) . . . . ?
C17 C18 C19 Br1 180.0(3) . . . . ?
C17 C18 C19 C20 -0.2(7) . . . . ?
C18 C19 C20 C21 0.6(7) . . . . ?
C11 C4 C8 O1 -179.7(4) . . . . ?
C11 C4 C8 N1 -1.0(4) . . . . ?
C11 C4 C3 O2 85.8(5) . . . . ?
C11 C4 C3 O3 -92.5(4) . . . . ?
C11 C10 C15 C14 -2.0(7) . . . . ?
C11 C12 C13 C14 -0.8(7) . . . . ?
C12 C13 C14 C15 -0.7(9) . . . . ?
C21 C16 C17 C18 0.1(6) . . . . ?
C15 C10 C11 C4 179.6(4) . . . . ?
C15 C10 C11 C12 0.5(6) . . . . ?
C9 N1 C8 O1 1.7(6) . . . . ?
C9 N1 C8 C4 -177.0(4) . . . . ?
C9 N1 C10 C11 177.7(4) . . . . ?
C9 N1 C10 C15 -2.9(7) . . . . ?
C2 O3 C3 O2 -5.4(9) . . . . ?
C2 O3 C3 C4 173.0(6) . . . . ?
